data_7251384
loop_
_publ_author_name
'Cetin, M. Mustafa'
'Mazumdar, Arindam'
'Cordes, David B.'
'Fidan, Vahap Gazi'
'Yang, Zhen'
'Mayer, Michael F.'

_publ_section_title
;
 Rotaxane synthesis via a dynamic [2]catenane-ring-opening, axle-cleaving
 double cross metathesis
;
_journal_issue 55
_journal_name_full 'RSC Advances'
_journal_page_first 47117
_journal_page_last 47127
_journal_paper_doi 10.1039/D5RA07142A
_journal_volume 15
_journal_year 2025
_chemical_formula_moiety 'C62 H58 Cu N4 O8, F6 P'
_chemical_formula_sum 'C62 H58 Cu F6 N4 O8 P'
_chemical_formula_weight 1195.63
_space_group_crystal_system triclinic
_space_group_IT_number 2
_space_group_name_Hall '-P 1'
_space_group_name_H-M_alt 'P -1'
_atom_sites_solution_hydrogens geom
_atom_sites_solution_primary dual
_audit_block_doi 10.5517/ccdc.csd.cc11gksv
_audit_creation_date 2025-10-28
_audit_creation_method
;
Olex2 1.5
(compiled 2025.07.13 svn.rb7424aed for OlexSys, GUI svn.r7314)
;
_audit_update_record
;
2025-10-28 deposited with the CCDC.	2025-11-13 downloaded from the CCDC.
;
_cell_angle_alpha 115.129(11)
_cell_angle_beta 114.546(10)
_cell_angle_gamma 92.324(8)
_cell_formula_units_Z 2
_cell_length_a 14.7809(14)
_cell_length_b 14.8375(16)
_cell_length_c 15.4905(18)
_cell_measurement_reflns_used 3972
_cell_measurement_temperature 173
_cell_measurement_theta_max 30.1280
_cell_measurement_theta_min 1.5520
_cell_volume 2698.9(7)
_computing_cell_refinement 'CrysAlisPro 1.171.43.126a (Rigaku OD, 2024)'
_computing_data_collection 'CrystalClear-SM Expert 2.1 b45 (Rigaku OD, 2015)'
_computing_data_reduction 'CrysAlisPro 1.171.43.126a (Rigaku OD, 2024)'
_computing_molecular_graphics 'Olex2 1.5 (Dolomanov et al., 2009)'
_computing_publication_material 'Olex2 1.5 (Dolomanov et al., 2009)'
_computing_structure_refinement 'SHELXL 2025/1 (Sheldrick, 2015)'
_computing_structure_solution 'SHELXT 2018/2 (Sheldrick, 2018)'
_diffrn_ambient_temperature 173
_diffrn_detector CCD
_diffrn_measured_fraction_theta_full 0.999
_diffrn_measured_fraction_theta_max 0.999
_diffrn_measurement_details
;
List of Runs (angles in degrees, time in seconds):

  # Type    Start    End  Width  t~exp~   \w     \q     \k     \f   Frames
#--------------------------------------------------------------------------
  1  \w   -120.00  60.00   1.00  300.00    --  -29.00  54.00   0.00  180
  2  \w   -120.00  60.00   1.00  300.00    --  -29.00  54.00 120.00  180
  3  \w   -120.00  60.00   1.00  300.00    --  -29.00  54.00 240.00  180
;
_diffrn_measurement_device 'Fixed \c 2 circle'
_diffrn_measurement_device_type 'Rigaku SCXMini'
_diffrn_measurement_method '\w scans'
_diffrn_measurement_specimen_support Loop
_diffrn_orient_matrix_type 'CrysAlisPro convention (1999,Acta A55,543-557)'
_diffrn_orient_matrix_UB_11 0.0359034000
_diffrn_orient_matrix_UB_12 -0.0291677000
_diffrn_orient_matrix_UB_13 -0.0060254000
_diffrn_orient_matrix_UB_21 -0.0077866000
_diffrn_orient_matrix_UB_22 -0.0210012000
_diffrn_orient_matrix_UB_23 0.0306105000
_diffrn_orient_matrix_UB_31 -0.0405089000
_diffrn_orient_matrix_UB_32 -0.0412813000
_diffrn_orient_matrix_UB_33 -0.0484066000
_diffrn_radiation_monochromator 'SHINE graphite Monochromator'
_diffrn_radiation_probe x-ray
_diffrn_radiation_type 'Mo K\a'
_diffrn_radiation_wavelength 0.71073
_diffrn_reflns_av_R_equivalents 0.1299
_diffrn_reflns_av_unetI/netI 0.1944
_diffrn_reflns_Laue_measured_fraction_full 0.999
_diffrn_reflns_Laue_measured_fraction_max 0.999
_diffrn_reflns_limit_h_max 15
_diffrn_reflns_limit_h_min -15
_diffrn_reflns_limit_k_max 15
_diffrn_reflns_limit_k_min -15
_diffrn_reflns_limit_l_max 16
_diffrn_reflns_limit_l_min -16
_diffrn_reflns_number 16972
_diffrn_reflns_point_group_measured_fraction_full 0.999
_diffrn_reflns_point_group_measured_fraction_max 0.999
_diffrn_reflns_theta_full 21.967
_diffrn_reflns_theta_max 21.967
_diffrn_reflns_theta_min 1.907
_diffrn_source 'Sealed Tube'
_diffrn_source_type 'Sealed tube'
_exptl_absorpt_coefficient_mu 0.518
_exptl_absorpt_correction_T_max 1.00000
_exptl_absorpt_correction_T_min 0.94952
_exptl_absorpt_correction_type multi-scan
_exptl_absorpt_process_details
;
CrysAlisPro 1.171.43.126a (Rigaku Oxford Diffraction, 2024)
Empirical absorption correction using spherical harmonics,
implemented in SCALE3 ABSPACK scaling algorithm.
;
_exptl_crystal_colour red
_exptl_crystal_colour_primary red
_exptl_crystal_density_diffrn 1.471
_exptl_crystal_description prism
_exptl_crystal_F_000 1240
_exptl_crystal_recrystallization_method 'Re-crystallisation from solvent: Methanol'
_exptl_crystal_size_max 0.09
_exptl_crystal_size_mid 0.06
_exptl_crystal_size_min 0.02
_refine_diff_density_max 0.589
_refine_diff_density_min -0.460
_refine_diff_density_rms 0.073
_refine_ls_extinction_method none
_refine_ls_goodness_of_fit_ref 1.004
_refine_ls_hydrogen_treatment constr
_refine_ls_matrix_type full
_refine_ls_number_parameters 801
_refine_ls_number_reflns 6604
_refine_ls_number_restraints 441
_refine_ls_restrained_S_all 1.007
_refine_ls_R_factor_all 0.1699
_refine_ls_R_factor_gt 0.0754
_refine_ls_shift/su_max 0.000
_refine_ls_shift/su_mean 0.000
_refine_ls_structure_factor_coef Fsqd
_refine_ls_weighting_details 'w=1/[\s^2^(Fo^2^)+(0.0151P)^2^] where P=(Fo^2^+2Fc^2^)/3'
_refine_ls_weighting_scheme calc
_refine_ls_wR_factor_gt 0.1168
_refine_ls_wR_factor_ref 0.1541
_reflns_Friedel_coverage 0.000
_reflns_number_gt 3313
_reflns_number_total 6604
_reflns_threshold_expression 'I > 2\s(I)'
_cod_data_source_file d5ra07142a2.cif
_cod_data_source_block 7-p1
_cod_depositor_comments
;
The following automatic conversions were performed:

data item '_diffrn_radiation_probe' value 'X-ray' was changed to
'x-ray' in accordance with the
/home/data/users/saulius/crontab/automatic-downloads/rss-feeds/RSC/lib/dictionaries/cif_core.dic
dictionary named 'cif_core.dic' version 2.4.2 last updated on
2011-04-26.

Automatic conversion script
Id: cif_fix_values 8170 2020-07-09 18:12:32Z antanas 
;
_cod_original_cell_volume 2698.9(6)
_cod_original_sg_symbol_H-M P-1
_cod_database_code 7251384
_shelx_shelxl_version_number 2025/1
_shelx_space_group_comment
;
The symmetry employed for this shelxl refinement is uniquely defined
by the following loop, which should always be used as a source of
symmetry information in preference to the above space-group names.
They are only intended as comments.
;
_olex2_refinement_description
;
1. Fixed Uiso
 At 1.2 times of:
  All C(H) groups, All C(H,H) groups, All C(H,H,H,H) groups
 At 1.5 times of:
  All C(H,H,H) groups
2. Restrained distances
 C28-C27 = C30-C29 = C31-C32 = C34-C33 = C35-C36
 1.55 with sigma of 0.01
 O1-C27 = O2-C28 = O2-C29 = O3-C30 = O3-C31 = O4-C32 = O4-C33 = O5-C34 = O5-
 C35 = O6-C36
 1.45 with sigma of 0.01
 O1-C28 = O2-C30 = O3-C32 = O4-C34 = O5-C36 = O6-C35 = O5-C33 = O4-C31 = O3-
 C29 = O2-C27
 2.45 with sigma of 0.02
 C28-C29 = C30-C31 = C32-C33 = C34-C35
 2.29 with sigma of 0.02
 C28A-C27A = C30A-C29A = C31A-C32A = C33A-C34
 1.55 with sigma of 0.01
 O1-C27A = O2A-C28A = O2A-C29A = O3A-C30A = O3A-C31A = C32A-O4A = O4A-C33A
 1.45 with sigma of 0.01
 O1-C28A = O2A-C30A = O2A-C27A = O3A-C32A = O3A-C29A = C31A-O4A = O4A-C34
 2.45 with sigma of 0.001
 C28A-C29A = C30A-C31A = C32A-C33A
 2.29 with sigma of 0.001
 P1-F6A = P1-F6 = P1-F3A = P1-F3 = P1-F4A = P1-F4 = P1-F5A = P1-F5
 1.55 with sigma of 0.01
 F3A-F2
 2.19 with sigma of 0.01
3. Restrained planarity
 F4A, P1, F6A, F2, F1
 with sigma of 0.01
 F3A, P1, F6A, F4A, F5A
 with sigma of 0.01
4. Uiso/Uaniso restraints and constraints
C27A \\sim C27 \\sim C28 \\sim C28A \\sim O2 \\sim O2A \\sim C29 \\sim C29A
\\sim C30 \\sim C30A \\sim O3 \\sim O3A \\sim C31 \\sim C32 \\sim C31A \\sim
C32A \\sim O4 \\sim O4A \\sim C33 \\sim C33A: within 2A with sigma of 0.04 and
sigma for terminal atoms of 0.08 within 2A
F6A \\sim F6 \\sim F3A \\sim F3 \\sim F4A \\sim F4 \\sim F5A \\sim F5: within
2A with sigma of 0.04 and sigma for terminal atoms of 0.08 within 2A
Uanis(C33) \\sim Ueq, Uanis(C39) \\sim Ueq: with sigma of 0.005 and sigma for
terminal atoms of 0.2
5. Rigid body (RIGU) restrains
 O6, C36, C35, O5, C34, C33, O4, C32, C31, O3, C30, C29, O2, C28, C27, O1
 with sigma for 1-2 distances of 0.004 and sigma for 1-3 distances of 0.004
6. Others
 Sof(H34C)=Sof(H34D)=Sof(O4A)=Sof(C32A)=Sof(H32C)=Sof(H32D)=Sof(O3A)=Sof(C33A)=
 Sof(H33C)=Sof(H33D)=Sof(C27A)=Sof(H27C)=Sof(H27D)=Sof(C29A)=Sof(H29C)=
 Sof(H29D)=Sof(O2A)=Sof(C30A)=Sof(H30C)=Sof(H30D)=Sof(C28A)=Sof(H28C)=Sof(H28D)=
 Sof(C31A)=Sof(H31C)=Sof(H31D)=1-FVAR(1)
 Sof(C29)=Sof(H29A)=Sof(H29B)=Sof(O4)=Sof(C33)=Sof(H33A)=Sof(H33B)=Sof(C30)=
 Sof(H30A)=Sof(H30B)=Sof(C32)=Sof(H32A)=Sof(H32B)=Sof(O2)=Sof(O3)=Sof(H34A)=
 Sof(H34B)=Sof(C31)=Sof(H31A)=Sof(H31B)=Sof(C27)=Sof(H27A)=Sof(H27B)=Sof(C28)=
 Sof(H28A)=Sof(H28B)=FVAR(1)
 Sof(F4A)=Sof(F3A)=Sof(F5A)=Sof(F6A)=1-FVAR(2)
 Sof(F3)=Sof(F4)=Sof(F5)=Sof(F6)=FVAR(2)
7.a Secondary CH2 refined with riding coordinates:
 C36(H36A,H36B), C35(H35A,H35B), C29(H29A,H29B), C33(H33A,H33B), C30(H30A,
 H30B), C32(H32A,H32B), C34(H34A,H34B), C34(H34C,H34D), C31(H31A,H31B),
 C27(H27A,H27B), C28(H28A,H28B), C32A(H32C,H32D), C33A(H33C,H33D), C27A(H27C,
 H27D), C29A(H29C,H29D), C30A(H30C,H30D), C28A(H28C,H28D), C31A(H31C,H31D)
7.b Aromatic/amide H refined with riding coordinates:
 C24(H24), C25(H25), C21(H21), C58(H58), C61(H61), C60(H60), C57(H57),
 C14(H14), C8(H8), C3(H3), C54(H54), C9(H9), C45(H45), C2(H2), C5(H5), C18(H18),
  C6(H6), C50(H50), C38(H38), C42(H42), C53(H53), C39(H39), C41(H41), C44(H44),
 C51(H51), C17(H17)
7.c Idealised Me refined as rotating group:
 C26(H26A,H26B,H26C), C19(H19A,H19B,H19C), C62(H62A,H62B,H62C), C55(H55A,H55B,
 H55C)
;

loop_
_space_group_symop_operation_xyz
'x, y, z'
'-x, -y, -z'

loop_
_atom_site_label
_atom_site_type_symbol
_atom_site_fract_x
_atom_site_fract_y
_atom_site_fract_z
_atom_site_U_iso_or_equiv
_atom_site_adp_type
_atom_site_occupancy
_atom_site_site_symmetry_order
_atom_site_calc_flag
_atom_site_refinement_flags_posn
_atom_site_refinement_flags_adp
_atom_site_refinement_flags_occupancy
_atom_site_disorder_assembly
_atom_site_disorder_group
Cu1 Cu 0.50026(8) 0.52349(8) 0.26757(8) 0.0374(3) Uani 1 1 d . . . . .
P1 P 0.83055(19) 1.07158(18) 0.8493(2) 0.0471(7) Uani 1 1 d D . . . .
F2 F 0.8155(4) 0.9519(3) 0.7761(4) 0.0601(15) Uani 1 1 d D . . . .
N2 N 0.4564(5) 0.3937(5) 0.2704(5) 0.0326(18) Uani 1 1 d . . . . .
N4 N 0.5190(5) 0.6742(5) 0.3620(5) 0.0324(17) Uani 1 1 d . . . . .
O6 O 0.9015(4) 0.6356(4) 0.6591(5) 0.0586(19) Uani 1 1 d D . . . .
N1 N 0.3667(5) 0.4546(5) 0.1232(5) 0.0371(19) Uani 1 1 d . . . . .
F1 F 0.8444(5) 1.1908(4) 0.9222(4) 0.0847(19) Uani 1 1 d . . . . .
F4A F 0.854(4) 1.054(3) 0.947(2) 0.05(2) Uiso 0.070(10) 1 d D U P A 2
O8 O 0.0293(4) 0.5217(5) 0.1403(5) 0.0606(19) Uani 1 1 d . . . . .
F3A F 0.9466(15) 1.0904(17) 0.885(7) 0.06(2) Uiso 0.070(10) 1 d D U P A 2
N3 N 0.6536(5) 0.5686(6) 0.3129(5) 0.0401(19) Uani 1 1 d . . . . .
O5 O 1.0665(4) 0.8326(5) 0.7498(6) 0.077(2) Uani 1 1 d D . . . .
F5A F 0.715(2) 1.0514(19) 0.819(7) 0.08(2) Uiso 0.070(10) 1 d D U P A 2
C20 C 0.6106(6) 0.4333(6) 0.4334(6) 0.027(2) Uani 1 1 d . . . . .
F6A F 0.807(4) 1.089(3) 0.751(2) 0.017(17) Uiso 0.070(10) 1 d D U P A 2
C11 C 0.3643(6) 0.3323(6) 0.1841(7) 0.033(2) Uani 1 1 d . . . . .
C24 C 0.7152(6) 0.6059(6) 0.5743(6) 0.033(2) Uani 1 1 d . . . . .
H24 H 0.719314 0.675709 0.618230 0.040 Uiso 1 1 calc R U . . .
C12 C 0.3131(6) 0.3666(6) 0.1074(7) 0.035(2) Uani 1 1 d . . . . .
O1 O 0.5659(6) 0.8794(5) 0.2110(6) 0.093(3) Uani 1 1 d D . . . .
C22 C 0.7984(6) 0.4701(7) 0.5274(7) 0.040(2) Uani 1 1 d . . . . .
C47 C 0.6195(7) 0.7286(7) 0.4105(7) 0.038(2) Uani 1 1 d . . . . .
C25 C 0.6200(6) 0.5356(6) 0.4960(6) 0.032(2) Uani 1 1 d . . . . .
H25 H 0.559410 0.559079 0.485433 0.038 Uiso 1 1 calc R U . . .
C56 C 0.3418(6) 0.6726(6) 0.3238(6) 0.035(2) Uani 1 1 d . . . . .
C21 C 0.7007(6) 0.4015(6) 0.4511(7) 0.039(2) Uani 1 1 d . . . . .
H21 H 0.695859 0.330639 0.410118 0.046 Uiso 1 1 calc R U . . .
C13 C 0.3791(7) 0.5908(7) 0.0814(6) 0.041(2) Uani 1 1 d . . . . .
C48 C 0.6890(6) 0.6717(7) 0.3838(7) 0.041(2) Uani 1 1 d . . . . .
C46 C 0.4534(7) 0.7273(6) 0.3818(7) 0.040(2) Uani 1 1 d . . . . .
C1 C 0.3200(6) 0.4937(7) 0.0581(7) 0.038(2) Uani 1 1 d . . . . .
C58 C 0.2056(7) 0.5217(7) 0.2483(7) 0.047(3) Uani 1 1 d . . . . .
H58 H 0.184743 0.455664 0.239509 0.057 Uiso 1 1 calc R U . . .
C61 C 0.2666(7) 0.7157(6) 0.2767(7) 0.041(2) Uani 1 1 d . . . . .
H61 H 0.286598 0.782296 0.286284 0.049 Uiso 1 1 calc R U . . .
C60 C 0.1651(7) 0.6632(7) 0.2174(7) 0.046(3) Uani 1 1 d . . . . .
H60 H 0.115206 0.693786 0.186049 0.055 Uiso 1 1 calc R U . . .
C23 C 0.8036(6) 0.5734(7) 0.5878(7) 0.041(2) Uani 1 1 d . . . . .
C7 C 0.3180(6) 0.2379(6) 0.1692(7) 0.042(2) Uani 1 1 d . . . . .
C57 C 0.3086(7) 0.5751(7) 0.3076(6) 0.041(2) Uani 1 1 d . . . . .
H57 H 0.358325 0.544045 0.338245 0.049 Uiso 1 1 calc R U . . .
C14 C 0.4834(7) 0.6081(7) 0.1102(6) 0.044(3) Uani 1 1 d . . . . .
H14 H 0.513552 0.551724 0.102665 0.053 Uiso 1 1 calc R U . . .
C8 C 0.3731(7) 0.2060(7) 0.2440(7) 0.047(3) Uani 1 1 d . . . . .
H8 H 0.345021 0.142484 0.235916 0.057 Uiso 1 1 calc R U . . .
C59 C 0.1335(7) 0.5665(7) 0.2019(7) 0.046(3) Uani 1 1 d . . . . .
C10 C 0.5088(6) 0.3618(6) 0.3409(7) 0.034(2) Uani 1 1 d . . . . .
O7 O 0.5749(6) 0.0834(6) 0.0185(7) 0.108(3) Uani 1 1 d . . . . .
C3 C 0.1652(7) 0.3567(8) -0.0429(7) 0.056(3) Uani 1 1 d . . . . .
H3 H 0.096666 0.323934 -0.100898 0.067 Uiso 1 1 calc R U . . .
C54 C 0.5793(7) 0.3526(8) 0.1349(7) 0.048(3) Uani 1 1 d . . . . .
H54 H 0.532235 0.392895 0.122049 0.057 Uiso 1 1 calc R U . . .
C15 C 0.5447(8) 0.7032(8) 0.1491(7) 0.051(3) Uani 1 1 d . . . . .
C9 C 0.4679(7) 0.2669(6) 0.3290(7) 0.041(2) Uani 1 1 d . . . . .
H9 H 0.506330 0.245446 0.379939 0.049 Uiso 1 1 calc R U . . .
C45 C 0.4847(8) 0.8349(7) 0.4541(7) 0.054(3) Uani 1 1 d . . . . .
H45 H 0.436180 0.870358 0.468238 0.065 Uiso 1 1 calc R U . . .
C36 C 0.9118(6) 0.7407(5) 0.7330(7) 0.054(3) Uani 1 1 d D . . . .
H36A H 0.881600 0.742006 0.779726 0.065 Uiso 1 1 calc R U . . .
H36B H 0.875634 0.775795 0.692075 0.065 Uiso 1 1 calc R U . . .
C2 C 0.2172(7) 0.4459(7) -0.0248(7) 0.060(3) Uani 1 1 d . . . . .
H2 H 0.183885 0.476231 -0.068422 0.072 Uiso 1 1 calc R U . . .
C5 C 0.1655(7) 0.2189(7) 0.0123(8) 0.060(3) Uani 1 1 d . . . . .
H5 H 0.097546 0.181161 -0.045063 0.072 Uiso 1 1 calc R U . . .
C37 C 0.7197(7) 0.5133(8) 0.2908(7) 0.047(3) Uani 1 1 d . . . . .
C18 C 0.3347(8) 0.6732(7) 0.0903(7) 0.054(3) Uani 1 1 d . . . . .
H18 H 0.262871 0.662013 0.066917 0.064 Uiso 1 1 calc R U . . .
C49 C 0.6803(8) 0.4009(8) 0.2185(9) 0.053(3) Uani 1 1 d . . . . .
C43 C 0.6558(8) 0.8351(7) 0.4801(8) 0.050(3) Uani 1 1 d . . . . .
C4 C 0.2114(6) 0.3122(7) 0.0228(7) 0.045(3) Uani 1 1 d . . . . .
C40 C 0.7956(7) 0.7254(8) 0.4347(7) 0.051(3) Uani 1 1 d . . . . .
C6 C 0.2145(7) 0.1825(7) 0.0800(8) 0.054(3) Uani 1 1 d . . . . .
H6 H 0.181070 0.119875 0.069481 0.065 Uiso 1 1 calc R U . . .
C50 C 0.7472(8) 0.3390(9) 0.2349(9) 0.065(3) Uani 1 1 d . . . . .
H50 H 0.816190 0.370648 0.292165 0.078 Uiso 1 1 calc R U . . .
C38 C 0.8264(7) 0.5661(8) 0.3396(8) 0.061(3) Uani 1 1 d . . . . .
H38 H 0.872567 0.528514 0.322559 0.073 Uiso 1 1 calc R U . . .
C42 C 0.7629(9) 0.8873(8) 0.5269(8) 0.069(4) Uani 1 1 d . . . . .
H42 H 0.787134 0.959868 0.573263 0.083 Uiso 1 1 calc R U . . .
C26 C 0.8955(6) 0.4346(7) 0.5431(7) 0.067(3) Uani 1 1 d . . . . .
H26A H 0.877996 0.363230 0.486354 0.101 Uiso 1 1 calc R U . . .
H26B H 0.929049 0.438429 0.614506 0.101 Uiso 1 1 calc R U . . .
H26C H 0.942373 0.479137 0.538836 0.101 Uiso 1 1 calc R U . . .
C53 C 0.5473(8) 0.2477(8) 0.0712(8) 0.060(3) Uani 1 1 d . . . . .
H53 H 0.477808 0.215854 0.015306 0.072 Uiso 1 1 calc R U . . .
C16 C 0.4986(10) 0.7854(7) 0.1646(8) 0.061(3) Uani 1 1 d . . . . .
C52 C 0.6151(10) 0.1872(9) 0.0873(11) 0.072(3) Uani 1 1 d . . . . .
C39 C 0.8610(8) 0.6681(9) 0.4091(9) 0.073(3) Uani 1 1 d . U . . .
H39 H 0.931804 0.701452 0.441337 0.087 Uiso 1 1 calc R U . . .
C41 C 0.8268(8) 0.8331(9) 0.5047(9) 0.073(4) Uani 1 1 d . . . . .
H41 H 0.897028 0.868448 0.537405 0.088 Uiso 1 1 calc R U . . .
C35 C 1.0287(6) 0.7952(7) 0.8029(7) 0.078(3) Uani 1 1 d D . . . .
H35A H 1.041639 0.853691 0.872909 0.094 Uiso 1 1 calc R U . . .
H35B H 1.066827 0.746055 0.818778 0.094 Uiso 1 1 calc R U . . .
C44 C 0.5860(9) 0.8871(7) 0.5034(7) 0.063(3) Uani 1 1 d . . . . .
H44 H 0.608446 0.958841 0.553620 0.075 Uiso 1 1 calc R U . . .
C19 C 0.6562(7) 0.7189(7) 0.1759(7) 0.066(3) Uani 1 1 d . . . . .
H19A H 0.698875 0.775527 0.250134 0.099 Uiso 1 1 calc R U . . .
H19B H 0.665615 0.735919 0.125014 0.099 Uiso 1 1 calc R U . . .
H19C H 0.676903 0.655462 0.169898 0.099 Uiso 1 1 calc R U . . .
C29 C 0.7240(10) 1.0596(11) 0.4045(12) 0.077(6) Uani 0.647(7) 1 d D U P B 1
H29A H 0.745067 1.031928 0.347348 0.093 Uiso 0.647(7) 1 calc R U P B 1
H29B H 0.701845 1.002213 0.414153 0.093 Uiso 0.647(7) 1 calc R U P B 1
C51 C 0.7162(9) 0.2342(9) 0.1709(11) 0.077(4) Uani 1 1 d . . . . .
H51 H 0.763219 0.193742 0.183356 0.092 Uiso 1 1 calc R U . . .
O4 O 1.0302(7) 1.0499(8) 0.7027(8) 0.076(3) Uani 0.647(7) 1 d D U P B 1
C62 C -0.0054(7) 0.4167(7) 0.1106(9) 0.087(4) Uani 1 1 d . . . . .
H62A H -0.079703 0.391393 0.060322 0.131 Uiso 1 1 calc R U . . .
H62B H 0.008430 0.411663 0.175759 0.131 Uiso 1 1 calc R U . . .
H62C H 0.031086 0.374900 0.075236 0.131 Uiso 1 1 calc R U . . .
C17 C 0.3937(10) 0.7705(9) 0.1325(9) 0.075(4) Uani 1 1 d . . . . .
H17 H 0.363197 0.826675 0.139527 0.090 Uiso 1 1 calc R U . . .
C33 C 1.0805(11) 0.9717(10) 0.7091(14) 0.062(4) Uani 0.647(7) 1 d D U P B 1
H33A H 1.156185 0.999346 0.745293 0.074 Uiso 0.647(7) 1 calc R U P B 1
H33B H 1.057701 0.913404 0.635570 0.074 Uiso 0.647(7) 1 calc R U P B 1
C30 C 0.8141(9) 1.1448(11) 0.5122(12) 0.076(5) Uani 0.647(7) 1 d D U P B 1
H30A H 0.835154 1.202727 0.502641 0.091 Uiso 0.647(7) 1 calc R U P B 1
H30B H 0.793104 1.171688 0.569412 0.091 Uiso 0.647(7) 1 calc R U P B 1
C32 C 1.0638(9) 1.1132(11) 0.6713(13) 0.074(4) Uani 0.647(7) 1 d D U P B 1
H32A H 1.074779 1.070447 0.608951 0.089 Uiso 0.647(7) 1 calc R U P B 1
H32B H 1.130845 1.162124 0.731878 0.089 Uiso 0.647(7) 1 calc R U P B 1
O2 O 0.6437(9) 1.1060(10) 0.3759(10) 0.134(6) Uani 0.647(7) 1 d D U P B 1
O3 O 0.8962(9) 1.1001(10) 0.5413(10) 0.127(5) Uani 0.647(7) 1 d D U P B 1
C34 C 1.0500(8) 0.9351(6) 0.7772(7) 0.086(3) Uani 1 1 d D . . . .
H34A H 1.093473 0.983106 0.855823 0.103 Uiso 0.647(7) 1 calc R U P B 1
H34B H 0.976813 0.932540 0.758251 0.103 Uiso 0.647(7) 1 calc R U P B 1
H34C H 1.064037 0.972246 0.853576 0.103 Uiso 0.353(7) 1 calc R U P B 2
H34D H 0.977739 0.930015 0.729646 0.103 Uiso 0.353(7) 1 calc R U P B 2
C55 C 0.6441(9) 0.0184(8) 0.0264(11) 0.121(5) Uani 1 1 d . . . . .
H55A H 0.606547 -0.053155 -0.029989 0.181 Uiso 1 1 calc R U . . .
H55B H 0.672399 0.022993 0.098041 0.181 Uiso 1 1 calc R U . . .
H55C H 0.700410 0.041193 0.016372 0.181 Uiso 1 1 calc R U . . .
C31 C 0.9855(10) 1.1755(9) 0.6385(12) 0.092(5) Uani 0.647(7) 1 d D U P B 1
H31A H 0.967465 1.213101 0.696757 0.110 Uiso 0.647(7) 1 calc R U P B 1
H31B H 1.015074 1.225890 0.624880 0.110 Uiso 0.647(7) 1 calc R U P B 1
C27 C 0.5086(10) 0.9596(8) 0.2190(14) 0.084(5) Uani 0.647(7) 1 d D U P B 1
H27A H 0.481757 0.968946 0.270296 0.100 Uiso 0.647(7) 1 calc R U P B 1
H27B H 0.449839 0.939967 0.147080 0.100 Uiso 0.647(7) 1 calc R U P B 1
C28 C 0.5859(12) 1.0586(9) 0.2601(11) 0.113(6) Uani 0.647(7) 1 d D U P B 1
H28A H 0.632723 1.042428 0.228112 0.136 Uiso 0.647(7) 1 calc R U P B 1
H28B H 0.549080 1.106063 0.238789 0.136 Uiso 0.647(7) 1 calc R U P B 1
O4A O 1.0734(13) 0.9799(10) 0.6514(9) 0.093(7) Uiso 0.353(7) 1 d D U P B 2
C32A C 1.1230(10) 1.0767(12) 0.6671(14) 0.094(9) Uiso 0.353(7) 1 d D U P B 2
H32C H 1.133105 1.064005 0.604053 0.112 Uiso 0.353(7) 1 calc R U P B 2
H32D H 1.191269 1.107830 0.733065 0.112 Uiso 0.353(7) 1 calc R U P B 2
O3A O 0.9536(11) 1.1045(13) 0.5806(14) 0.107(8) Uiso 0.353(7) 1 d D U P B 2
C33A C 1.1230(12) 0.9917(17) 0.7607(12) 0.093(10) Uiso 0.353(7) 1 d D U P B 2
H33C H 1.146180 1.065843 0.814990 0.112 Uiso 0.353(7) 1 calc R U P B 2
H33D H 1.184512 0.964285 0.771851 0.112 Uiso 0.353(7) 1 calc R U P B 2
C27A C 0.5542(10) 0.9766(11) 0.2803(14) 0.078(9) Uiso 0.353(7) 1 d D U P B 2
H27C H 0.541958 0.970294 0.335959 0.094 Uiso 0.353(7) 1 calc R U P B 2
H27D H 0.494269 0.993746 0.236262 0.094 Uiso 0.353(7) 1 calc R U P B 2
C29A C 0.8083(11) 1.1615(13) 0.4881(17) 0.094(10) Uiso 0.353(7) 1 d D U P B 2
H29C H 0.783493 1.224548 0.499792 0.113 Uiso 0.353(7) 1 calc R U P B 2
H29D H 0.837445 1.150024 0.438315 0.113 Uiso 0.353(7) 1 calc R U P B 2
O2A O 0.7234(11) 1.0740(15) 0.4405(13) 0.062(7) Uiso 0.353(7) 1 d D U P B 2
C30A C 0.8928(10) 1.1760(15) 0.5983(13) 0.095(9) Uiso 0.353(7) 1 d D U P B 2
H30C H 0.937691 1.247403 0.642855 0.114 Uiso 0.353(7) 1 calc R U P B 2
H30D H 0.859983 1.164945 0.638419 0.114 Uiso 0.353(7) 1 calc R U P B 2
C28A C 0.6535(15) 1.0630(7) 0.3362(12) 0.066(8) Uiso 0.353(7) 1 d D U P B 2
H28C H 0.687232 1.045816 0.289880 0.079 Uiso 0.353(7) 1 calc R U P B 2
H28D H 0.635642 1.128977 0.345783 0.079 Uiso 0.353(7) 1 calc R U P B 2
C31A C 1.0518(12) 1.1513(10) 0.6795(16) 0.090(9) Uiso 0.353(7) 1 d D U P B 2
H31C H 1.041209 1.163426 0.742185 0.108 Uiso 0.353(7) 1 calc R U P B 2
H31D H 1.084467 1.218574 0.692372 0.108 Uiso 0.353(7) 1 calc R U P B 2
F3 F 0.9391(4) 1.0788(5) 0.9378(5) 0.093(3) Uani 0.930(10) 1 d D U P A 1
F4 F 0.7796(6) 1.0469(4) 0.9105(5) 0.071(2) Uani 0.930(10) 1 d D U P A 1
F5 F 0.7245(5) 1.0657(5) 0.7612(5) 0.106(3) Uani 0.930(10) 1 d D U P A 1
F6 F 0.8902(7) 1.0983(5) 0.7946(7) 0.099(3) Uani 0.930(10) 1 d D U P A 1

loop_
_atom_site_aniso_label
_atom_site_aniso_U_11
_atom_site_aniso_U_22
_atom_site_aniso_U_33
_atom_site_aniso_U_23
_atom_site_aniso_U_13
_atom_site_aniso_U_12
Cu1 0.0307(7) 0.0332(7) 0.0409(7) 0.0162(6) 0.0130(6) 0.0060(5)
P1 0.0516(18) 0.0331(16) 0.0542(18) 0.0142(14) 0.0305(16) 0.0096(13)
F2 0.072(4) 0.027(3) 0.074(4) 0.011(3) 0.043(3) 0.013(3)
N2 0.026(5) 0.028(4) 0.043(5) 0.016(4) 0.017(4) 0.007(4)
N4 0.030(5) 0.029(4) 0.032(4) 0.015(4) 0.009(4) 0.003(4)
O6 0.032(4) 0.044(4) 0.056(4) 0.011(3) 0.000(3) 0.000(3)
N1 0.034(5) 0.040(5) 0.027(4) 0.010(4) 0.011(4) 0.017(4)
F1 0.126(5) 0.030(3) 0.081(4) 0.011(3) 0.052(4) 0.017(3)
O8 0.033(4) 0.056(5) 0.077(5) 0.028(4) 0.017(4) 0.016(4)
N3 0.026(4) 0.059(6) 0.037(5) 0.032(5) 0.008(4) 0.003(4)
O5 0.041(4) 0.051(4) 0.104(6) 0.008(4) 0.036(4) 0.002(4)
C20 0.021(5) 0.024(5) 0.034(5) 0.017(5) 0.009(4) 0.002(4)
C11 0.015(5) 0.017(5) 0.042(6) 0.000(5) 0.007(5) -0.003(4)
C24 0.029(5) 0.021(5) 0.037(6) 0.008(4) 0.012(5) -0.002(4)
C12 0.032(6) 0.020(5) 0.039(6) 0.003(5) 0.016(5) 0.011(5)
O1 0.147(8) 0.054(5) 0.129(7) 0.045(5) 0.108(6) 0.041(5)
C22 0.012(5) 0.053(7) 0.041(6) 0.022(5) 0.002(4) 0.009(5)
C47 0.044(6) 0.032(6) 0.031(6) 0.018(5) 0.009(5) 0.003(5)
C25 0.023(5) 0.033(6) 0.045(6) 0.024(5) 0.016(5) 0.007(4)
C56 0.043(6) 0.032(6) 0.028(5) 0.012(5) 0.018(5) 0.013(5)
C21 0.044(6) 0.033(6) 0.051(6) 0.026(5) 0.027(5) 0.020(5)
C13 0.059(7) 0.044(6) 0.029(6) 0.019(5) 0.027(5) 0.031(6)
C48 0.025(6) 0.049(7) 0.031(6) 0.021(5) -0.002(5) -0.009(5)
C46 0.053(7) 0.027(6) 0.032(6) 0.016(5) 0.012(5) 0.008(5)
C1 0.029(6) 0.040(6) 0.025(6) 0.004(5) 0.008(5) 0.010(5)
C58 0.064(7) 0.042(6) 0.062(7) 0.034(6) 0.041(6) 0.032(6)
C61 0.050(7) 0.029(5) 0.058(7) 0.025(5) 0.032(6) 0.024(5)
C60 0.044(7) 0.050(7) 0.050(7) 0.029(5) 0.022(6) 0.027(5)
C23 0.028(6) 0.034(6) 0.043(6) 0.017(5) 0.006(5) 0.010(5)
C7 0.027(6) 0.022(5) 0.053(7) 0.002(5) 0.016(5) 0.000(5)
C57 0.041(6) 0.047(7) 0.035(6) 0.018(5) 0.020(5) 0.019(5)
C14 0.051(7) 0.056(7) 0.035(6) 0.023(5) 0.026(5) 0.026(6)
C8 0.046(7) 0.034(6) 0.054(7) 0.017(6) 0.023(6) 0.002(5)
C59 0.046(7) 0.036(6) 0.056(7) 0.018(5) 0.030(6) 0.010(5)
C10 0.025(5) 0.031(6) 0.040(6) 0.012(5) 0.016(5) 0.006(4)
O7 0.108(7) 0.056(6) 0.199(10) 0.055(6) 0.112(7) 0.046(5)
C3 0.034(6) 0.065(8) 0.029(6) 0.004(6) 0.001(5) 0.019(6)
C54 0.050(7) 0.062(8) 0.052(7) 0.034(6) 0.035(6) 0.029(6)
C15 0.066(8) 0.056(7) 0.046(7) 0.032(6) 0.033(6) 0.015(6)
C9 0.044(6) 0.039(6) 0.054(7) 0.031(5) 0.026(6) 0.017(5)
C45 0.076(8) 0.037(7) 0.050(7) 0.018(6) 0.032(6) 0.032(6)
C36 0.049(6) 0.041(5) 0.053(6) 0.014(5) 0.017(5) 0.001(5)
C2 0.054(7) 0.042(7) 0.051(7) 0.014(6) 0.006(6) 0.021(6)
C5 0.035(7) 0.042(7) 0.055(7) -0.003(6) 0.009(6) -0.001(5)
C37 0.032(6) 0.083(8) 0.047(7) 0.047(6) 0.020(5) 0.021(6)
C18 0.073(8) 0.053(7) 0.065(7) 0.042(6) 0.044(6) 0.033(6)
C49 0.053(7) 0.063(8) 0.072(8) 0.039(7) 0.046(7) 0.036(6)
C43 0.056(7) 0.038(7) 0.050(7) 0.026(6) 0.017(6) -0.005(6)
C4 0.026(6) 0.036(6) 0.032(6) -0.003(5) 0.002(5) 0.004(5)
C40 0.053(7) 0.048(7) 0.043(6) 0.025(6) 0.013(6) -0.002(6)
C6 0.039(7) 0.035(6) 0.072(8) 0.016(6) 0.022(6) 0.003(5)
C50 0.050(7) 0.084(9) 0.091(9) 0.054(8) 0.045(7) 0.041(7)
C38 0.023(6) 0.100(9) 0.064(8) 0.048(7) 0.017(5) 0.018(6)
C42 0.072(9) 0.037(7) 0.051(7) 0.025(6) -0.010(7) -0.027(6)
C26 0.033(6) 0.058(7) 0.071(8) 0.016(6) 0.007(6) 0.016(5)
C53 0.066(7) 0.064(8) 0.066(8) 0.029(7) 0.047(6) 0.034(7)
C16 0.113(10) 0.026(6) 0.058(7) 0.015(6) 0.057(8) 0.023(7)
C52 0.088(10) 0.069(9) 0.117(11) 0.062(9) 0.078(9) 0.051(8)
C39 0.059(5) 0.078(5) 0.080(5) 0.037(4) 0.035(4) 0.003(4)
C41 0.053(8) 0.075(10) 0.060(8) 0.041(8) -0.006(7) -0.013(7)
C35 0.058(7) 0.059(7) 0.054(7) 0.025(6) -0.021(5) -0.018(6)
C44 0.083(9) 0.029(6) 0.035(7) 0.005(5) 0.008(7) -0.004(6)
C19 0.075(8) 0.074(8) 0.052(7) 0.035(6) 0.029(6) 0.015(6)
C29 0.125(10) 0.062(10) 0.067(10) 0.025(8) 0.069(7) 0.049(8)
C51 0.063(9) 0.085(10) 0.140(12) 0.073(9) 0.075(9) 0.058(8)
O4 0.052(7) 0.085(8) 0.082(7) 0.039(6) 0.025(6) 0.013(5)
C62 0.042(7) 0.062(8) 0.113(10) 0.021(7) 0.023(7) 0.009(6)
C17 0.110(10) 0.085(10) 0.108(10) 0.069(8) 0.092(9) 0.069(8)
C33 0.040(6) 0.068(5) 0.069(6) 0.021(4) 0.030(4) 0.013(4)
C30 0.109(10) 0.056(10) 0.088(10) 0.029(7) 0.073(7) 0.021(7)
C32 0.048(8) 0.058(9) 0.104(10) 0.019(7) 0.048(7) -0.001(7)
O2 0.126(10) 0.115(10) 0.106(9) 0.025(8) 0.037(8) 0.046(7)
O3 0.139(10) 0.114(10) 0.091(9) 0.039(8) 0.035(7) 0.047(8)
C34 0.079(8) 0.069(7) 0.084(9) 0.026(7) 0.030(7) 0.013(7)
C55 0.140(12) 0.084(10) 0.205(15) 0.079(10) 0.126(12) 0.080(9)
C31 0.091(10) 0.073(11) 0.118(11) 0.028(8) 0.074(8) 0.022(7)
C27 0.116(13) 0.051(9) 0.106(14) 0.031(9) 0.078(11) 0.028(7)
C28 0.125(13) 0.074(10) 0.110(10) 0.031(10) 0.044(10) 0.029(9)
F3 0.042(4) 0.118(6) 0.076(5) 0.023(5) 0.018(4) 0.018(4)
F4 0.089(6) 0.062(4) 0.084(5) 0.030(4) 0.067(5) 0.014(4)
F5 0.094(6) 0.101(5) 0.049(5) 0.007(4) -0.002(4) 0.068(5)
F6 0.136(8) 0.071(5) 0.124(7) 0.043(5) 0.098(6) 0.013(5)

loop_
_atom_type_symbol
_atom_type_description
_atom_type_scat_dispersion_real
_atom_type_scat_dispersion_imag
_atom_type_scat_source
C C 0.0033 0.0016 'International Tables Vol C Tables 4.2.6.8 and 6.1.1.4'
H H 0.0000 0.0000 'International Tables Vol C Tables 4.2.6.8 and 6.1.1.4'
N N 0.0061 0.0033 'International Tables Vol C Tables 4.2.6.8 and 6.1.1.4'
O O 0.0106 0.0060 'International Tables Vol C Tables 4.2.6.8 and 6.1.1.4'
F F 0.0171 0.0103 'International Tables Vol C Tables 4.2.6.8 and 6.1.1.4'
P P 0.1023 0.0942 'International Tables Vol C Tables 4.2.6.8 and 6.1.1.4'
Cu Cu 0.3201 1.2651 'International Tables Vol C Tables 4.2.6.8 and 6.1.1.4'

loop_
_geom_angle_atom_site_label_1
_geom_angle_atom_site_label_2
_geom_angle_atom_site_label_3
_geom_angle
_geom_angle_site_symmetry_1
_geom_angle_site_symmetry_3
_geom_angle_publ_flag
N2 Cu1 N1 81.8(3) . . ?
N2 Cu1 N3 115.8(3) . . ?
N4 Cu1 N2 133.2(3) . . ?
N4 Cu1 N1 114.4(3) . . ?
N4 Cu1 N3 84.5(3) . . ?
N1 Cu1 N3 134.8(3) . . ?
F1 P1 F2 179.4(3) . . ?
F4A P1 F2 89.8(16) . . ?
F4A P1 F1 90.1(16) . . ?
F4A P1 F5A 89(4) . . ?
F4A P1 F6A 180.0(3) . . ?
F3A P1 F2 89.2(7) . . ?
F3A P1 F1 91.3(7) . . ?
F3A P1 F4A 88(4) . . ?
F3A P1 F5A 177(5) . . ?
F3A P1 F6A 92(4) . . ?
F5A P1 F2 90.7(7) . . ?
F5A P1 F1 88.7(8) . . ?
F5A P1 F6A 91(4) . . ?
F6A P1 F2 90.2(16) . . ?
F6A P1 F1 89.9(16) . . ?
F3 P1 F2 90.4(3) . . ?
F3 P1 F1 90.0(3) . . ?
F3 P1 F6 86.9(4) . . ?
F4 P1 F2 91.0(3) . . ?
F4 P1 F1 88.6(3) . . ?
F4 P1 F3 88.9(4) . . ?
F4 P1 F6 175.8(4) . . ?
F5 P1 F2 90.0(3) . . ?
F5 P1 F1 89.6(3) . . ?
F5 P1 F3 178.8(5) . . ?
F5 P1 F4 92.2(4) . . ?
F5 P1 F6 92.0(5) . . ?
F6 P1 F2 89.7(3) . . ?
F6 P1 F1 90.8(3) . . ?
C11 N2 Cu1 112.2(6) . . ?
C10 N2 Cu1 128.6(6) . . ?
C10 N2 C11 119.1(7) . . ?
C47 N4 Cu1 110.5(6) . . ?
C46 N4 Cu1 132.2(6) . . ?
C46 N4 C47 117.3(7) . . ?
C23 O6 C36 116.8(6) . . ?
C12 N1 Cu1 111.5(6) . . ?
C1 N1 Cu1 128.3(6) . . ?
C1 N1 C12 118.9(7) . . ?
C59 O8 C62 117.2(7) . . ?
C48 N3 Cu1 108.1(6) . . ?
C37 N3 Cu1 131.5(6) . . ?
C37 N3 C48 120.1(8) . . ?
C35 O5 C34 106.2(7) . . ?
C25 C20 C21 117.5(7) . . ?
C25 C20 C10 121.2(7) . . ?
C21 C20 C10 121.0(7) . . ?
N2 C11 C12 117.6(8) . . ?
N2 C11 C7 122.2(8) . . ?
C7 C11 C12 120.2(8) . . ?
C25 C24 H24 120.3 . . ?
C23 C24 H24 120.3 . . ?
C23 C24 C25 119.4(8) . . ?
N1 C12 C11 116.5(7) . . ?
N1 C12 C4 123.4(8) . . ?
C4 C12 C11 120.1(9) . . ?
C16 O1 C27 109.2(9) . . ?
C16 O1 C27A 123.1(10) . . ?
C21 C22 C26 121.5(8) . . ?
C23 C22 C21 117.9(7) . . ?
C23 C22 C26 120.6(7) . . ?
N4 C47 C48 117.1(8) . . ?
N4 C47 C43 123.7(9) . . ?
C43 C47 C48 119.2(9) . . ?
C20 C25 C24 122.1(7) . . ?
C20 C25 H25 118.9 . . ?
C24 C25 H25 118.9 . . ?
C61 C56 C46 120.4(8) . . ?
C57 C56 C46 122.1(8) . . ?
C57 C56 C61 117.3(8) . . ?
C20 C21 C22 122.3(8) . . ?
C20 C21 H21 118.8 . . ?
C22 C21 H21 118.8 . . ?
C14 C13 C1 121.5(8) . . ?
C18 C13 C1 119.6(9) . . ?
C18 C13 C14 118.3(9) . . ?
N3 C48 C47 119.8(8) . . ?
N3 C48 C40 121.4(9) . . ?
C47 C48 C40 118.8(9) . . ?
N4 C46 C56 119.0(7) . . ?
N4 C46 C45 122.5(9) . . ?
C45 C46 C56 118.5(9) . . ?
N1 C1 C13 116.9(8) . . ?
N1 C1 C2 120.6(9) . . ?
C2 C1 C13 122.5(9) . . ?
C57 C58 H58 120.7 . . ?
C57 C58 C59 118.7(9) . . ?
C59 C58 H58 120.7 . . ?
C56 C61 H61 119.6 . . ?
C60 C61 C56 120.8(8) . . ?
C60 C61 H61 119.6 . . ?
C61 C60 H60 119.4 . . ?
C61 C60 C59 121.1(9) . . ?
C59 C60 H60 119.4 . . ?
O6 C23 C24 124.9(8) . . ?
O6 C23 C22 114.4(7) . . ?
C24 C23 C22 120.8(8) . . ?
C11 C7 C6 118.1(9) . . ?
C8 C7 C11 117.9(8) . . ?
C8 C7 C6 124.0(9) . . ?
C56 C57 H57 118.9 . . ?
C58 C57 C56 122.3(8) . . ?
C58 C57 H57 118.9 . . ?
C13 C14 H14 118.5 . . ?
C15 C14 C13 122.9(9) . . ?
C15 C14 H14 118.5 . . ?
C7 C8 H8 120.3 . . ?
C9 C8 C7 119.5(8) . . ?
C9 C8 H8 120.3 . . ?
O8 C59 C58 124.8(9) . . ?
O8 C59 C60 115.4(9) . . ?
C60 C59 C58 119.8(9) . . ?
N2 C10 C20 115.9(7) . . ?
N2 C10 C9 121.3(7) . . ?
C9 C10 C20 122.8(8) . . ?
C52 O7 C55 117.7(9) . . ?
C2 C3 H3 119.6 . . ?
C2 C3 C4 120.9(9) . . ?
C4 C3 H3 119.6 . . ?
C49 C54 H54 119.7 . . ?
C53 C54 H54 119.7 . . ?
C53 C54 C49 120.7(9) . . ?
C14 C15 C16 116.7(10) . . ?
C14 C15 C19 121.9(9) . . ?
C16 C15 C19 121.5(10) . . ?
C8 C9 C10 119.9(8) . . ?
C8 C9 H9 120.0 . . ?
C10 C9 H9 120.0 . . ?
C46 C45 H45 120.5 . . ?
C44 C45 C46 119.1(9) . . ?
C44 C45 H45 120.5 . . ?
O6 C36 H36A 110.4 . . ?
O6 C36 H36B 110.4 . . ?
O6 C36 C35 106.9(6) . . ?
H36A C36 H36B 108.6 . . ?
C35 C36 H36A 110.4 . . ?
C35 C36 H36B 110.4 . . ?
C1 C2 H2 119.7 . . ?
C3 C2 C1 120.6(9) . . ?
C3 C2 H2 119.7 . . ?
C4 C5 H5 118.7 . . ?
C6 C5 H5 118.7 . . ?
C6 C5 C4 122.6(9) . . ?
N3 C37 C49 118.9(8) . . ?
N3 C37 C38 119.2(9) . . ?
C38 C37 C49 121.9(9) . . ?
C13 C18 H18 119.5 . . ?
C17 C18 C13 120.9(10) . . ?
C17 C18 H18 119.5 . . ?
C54 C49 C37 123.5(9) . . ?
C54 C49 C50 118.0(10) . . ?
C50 C49 C37 118.5(10) . . ?
C47 C43 C42 120.4(10) . . ?
C44 C43 C47 117.3(9) . . ?
C44 C43 C42 122.3(10) . . ?
C12 C4 C5 118.0(9) . . ?
C3 C4 C12 115.6(9) . . ?
C3 C4 C5 126.4(9) . . ?
C39 C40 C48 117.5(9) . . ?
C39 C40 C41 123.9(10) . . ?
C41 C40 C48 118.6(10) . . ?
C7 C6 H6 119.7 . . ?
C5 C6 C7 120.7(9) . . ?
C5 C6 H6 119.7 . . ?
C49 C50 H50 119.1 . . ?
C51 C50 C49 121.7(10) . . ?
C51 C50 H50 119.1 . . ?
C37 C38 H38 119.7 . . ?
C39 C38 C37 120.5(10) . . ?
C39 C38 H38 119.7 . . ?
C43 C42 H42 120.2 . . ?
C41 C42 C43 119.6(10) . . ?
C41 C42 H42 120.2 . . ?
C22 C26 H26A 109.5 . . ?
C22 C26 H26B 109.5 . . ?
C22 C26 H26C 109.5 . . ?
H26A C26 H26B 109.5 . . ?
H26A C26 H26C 109.5 . . ?
H26B C26 H26C 109.5 . . ?
C54 C53 H53 119.6 . . ?
C54 C53 C52 120.8(10) . . ?
C52 C53 H53 119.6 . . ?
O1 C16 C15 113.7(11) . . ?
O1 C16 C17 124.4(10) . . ?
C17 C16 C15 121.9(10) . . ?
O7 C52 C53 115.8(12) . . ?
O7 C52 C51 124.9(10) . . ?
C53 C52 C51 119.3(11) . . ?
C40 C39 H39 119.4 . . ?
C38 C39 C40 121.3(10) . . ?
C38 C39 H39 119.4 . . ?
C40 C41 H41 118.4 . . ?
C42 C41 C40 123.2(11) . . ?
C42 C41 H41 118.4 . . ?
O5 C35 C36 112.1(7) . . ?
O5 C35 H35A 109.2 . . ?
O5 C35 H35B 109.2 . . ?
C36 C35 H35A 109.2 . . ?
C36 C35 H35B 109.2 . . ?
H35A C35 H35B 107.9 . . ?
C45 C44 C43 120.0(9) . . ?
C45 C44 H44 120.0 . . ?
C43 C44 H44 120.0 . . ?
C15 C19 H19A 109.5 . . ?
C15 C19 H19B 109.5 . . ?
C15 C19 H19C 109.5 . . ?
H19A C19 H19B 109.5 . . ?
H19A C19 H19C 109.5 . . ?
H19B C19 H19C 109.5 . . ?
H29A C29 H29B 108.7 . . ?
C30 C29 H29A 110.5 . . ?
C30 C29 H29B 110.5 . . ?
O2 C29 H29A 110.5 . . ?
O2 C29 H29B 110.5 . . ?
O2 C29 C30 106.3(10) . . ?
C50 C51 C52 119.5(10) . . ?
C50 C51 H51 120.3 . . ?
C52 C51 H51 120.3 . . ?
C32 O4 C33 118.0(9) . . ?
O8 C62 H62A 109.5 . . ?
O8 C62 H62B 109.5 . . ?
O8 C62 H62C 109.5 . . ?
H62A C62 H62B 109.5 . . ?
H62A C62 H62C 109.5 . . ?
H62B C62 H62C 109.5 . . ?
C18 C17 C16 119.0(10) . . ?
C18 C17 H17 120.5 . . ?
C16 C17 H17 120.5 . . ?
O4 C33 H33A 110.5 . . ?
O4 C33 H33B 110.5 . . ?
O4 C33 C34 106.4(9) . . ?
H33A C33 H33B 108.6 . . ?
C34 C33 H33A 110.5 . . ?
C34 C33 H33B 110.5 . . ?
C29 C30 H30A 110.3 . . ?
C29 C30 H30B 110.3 . . ?
H30A C30 H30B 108.5 . . ?
O3 C30 C29 107.1(10) . . ?
O3 C30 H30A 110.3 . . ?
O3 C30 H30B 110.3 . . ?
O4 C32 H32A 109.1 . . ?
O4 C32 H32B 109.1 . . ?
O4 C32 C31 112.5(10) . . ?
H32A C32 H32B 107.8 . . ?
C31 C32 H32A 109.1 . . ?
C31 C32 H32B 109.1 . . ?
C29 O2 C28 109.4(11) . . ?
C30 O3 C31 111.0(10) . . ?
O5 C34 C33 106.3(7) . . ?
O5 C34 H34A 110.5 . . ?
O5 C34 H34B 110.5 . . ?
O5 C34 H34C 110.3 . . ?
O5 C34 H34D 110.3 . . ?
O5 C34 C33A 107.0(12) . . ?
C33 C34 H34A 110.5 . . ?
C33 C34 H34B 110.5 . . ?
H34A C34 H34B 108.7 . . ?
H34C C34 H34D 108.6 . . ?
C33A C34 H34C 110.3 . . ?
C33A C34 H34D 110.3 . . ?
O7 C55 H55A 109.5 . . ?
O7 C55 H55B 109.5 . . ?
O7 C55 H55C 109.5 . . ?
H55A C55 H55B 109.5 . . ?
H55A C55 H55C 109.5 . . ?
H55B C55 H55C 109.5 . . ?
C32 C31 H31A 110.6 . . ?
C32 C31 H31B 110.6 . . ?
O3 C31 C32 105.6(10) . . ?
O3 C31 H31A 110.6 . . ?
O3 C31 H31B 110.6 . . ?
H31A C31 H31B 108.8 . . ?
O1 C27 H27A 110.5 . . ?
O1 C27 H27B 110.5 . . ?
O1 C27 C28 105.9(9) . . ?
H27A C27 H27B 108.7 . . ?
C28 C27 H27A 110.5 . . ?
C28 C27 H27B 110.5 . . ?
O2 C28 C27 108.2(11) . . ?
O2 C28 H28A 110.1 . . ?
O2 C28 H28B 110.1 . . ?
C27 C28 H28A 110.1 . . ?
C27 C28 H28B 110.1 . . ?
H28A C28 H28B 108.4 . . ?
C32A O4A C33A 103.2(7) . . ?
O4A C32A H32C 110.1 . . ?
O4A C32A H32D 110.1 . . ?
O4A C32A C31A 108.2(7) . . ?
H32C C32A H32D 108.4 . . ?
C31A C32A H32C 110.1 . . ?
C31A C32A H32D 110.1 . . ?
C30A O3A C31A 105.3(7) . . ?
C34 C33A H33C 109.4 . . ?
C34 C33A H33D 109.4 . . ?
O4A C33A C34 111.1(8) . . ?
O4A C33A H33C 109.4 . . ?
O4A C33A H33D 109.4 . . ?
H33C C33A H33D 108.0 . . ?
O1 C27A H27C 109.8 . . ?
O1 C27A H27D 109.8 . . ?
O1 C27A C28A 109.2(8) . . ?
H27C C27A H27D 108.3 . . ?
C28A C27A H27C 109.8 . . ?
C28A C27A H27D 109.8 . . ?
H29C C29A H29D 108.2 . . ?
O2A C29A H29C 109.8 . . ?
O2A C29A H29D 109.8 . . ?
O2A C29A C30A 109.5(8) . . ?
C30A C29A H29C 109.8 . . ?
C30A C29A H29D 109.8 . . ?
C28A O2A C29A 104.9(7) . . ?
O3A C30A C29A 110.3(8) . . ?
O3A C30A H30C 109.6 . . ?
O3A C30A H30D 109.6 . . ?
C29A C30A H30C 109.6 . . ?
C29A C30A H30D 109.6 . . ?
H30C C30A H30D 108.1 . . ?
C27A C28A H28C 109.7 . . ?
C27A C28A H28D 109.7 . . ?
O2A C28A C27A 110.0(8) . . ?
O2A C28A H28C 109.7 . . ?
O2A C28A H28D 109.7 . . ?
H28C C28A H28D 108.2 . . ?
C32A C31A H31C 110.0 . . ?
C32A C31A H31D 110.0 . . ?
O3A C31A C32A 108.5(7) . . ?
O3A C31A H31C 110.0 . . ?
O3A C31A H31D 110.0 . . ?
H31C C31A H31D 108.4 . . ?

loop_
_geom_bond_atom_site_label_1
_geom_bond_atom_site_label_2
_geom_bond_distance
_geom_bond_site_symmetry_2
_geom_bond_publ_flag
Cu1 N2 2.030(6) . ?
Cu1 N4 2.013(6) . ?
Cu1 N1 2.042(6) . ?
Cu1 N3 2.058(7) . ?
P1 F2 1.593(5) . ?
P1 F1 1.590(5) . ?
P1 F4A 1.551(11) . ?
P1 F3A 1.540(11) . ?
P1 F5A 1.554(11) . ?
P1 F6A 1.557(11) . ?
P1 F3 1.581(6) . ?
P1 F4 1.571(5) . ?
P1 F5 1.561(5) . ?
P1 F6 1.589(5) . ?
N2 C11 1.351(9) . ?
N2 C10 1.336(9) . ?
N4 C47 1.373(9) . ?
N4 C46 1.327(10) . ?
O6 C23 1.365(9) . ?
O6 C36 1.444(7) . ?
N1 C12 1.370(10) . ?
N1 C1 1.334(10) . ?
O8 C59 1.372(10) . ?
O8 C62 1.425(10) . ?
N3 C48 1.361(10) . ?
N3 C37 1.360(10) . ?
O5 C35 1.429(7) . ?
O5 C34 1.456(7) . ?
C20 C25 1.373(10) . ?
C20 C21 1.389(10) . ?
C20 C10 1.494(10) . ?
C11 C12 1.428(11) . ?
C11 C7 1.414(10) . ?
C24 H24 0.9500 . ?
C24 C25 1.388(9) . ?
C24 C23 1.376(10) . ?
C12 C4 1.413(10) . ?
O1 C16 1.375(11) . ?
O1 C27 1.481(9) . ?
O1 C27A 1.457(10) . ?
C22 C21 1.400(10) . ?
C22 C23 1.393(10) . ?
C22 C26 1.508(10) . ?
C47 C48 1.437(11) . ?
C47 C43 1.397(11) . ?
C25 H25 0.9500 . ?
C56 C46 1.492(11) . ?
C56 C61 1.397(10) . ?
C56 C57 1.389(10) . ?
C21 H21 0.9500 . ?
C13 C1 1.470(11) . ?
C13 C14 1.393(11) . ?
C13 C18 1.392(10) . ?
C48 C40 1.440(11) . ?
C46 C45 1.417(11) . ?
C1 C2 1.407(11) . ?
C58 H58 0.9500 . ?
C58 C57 1.382(11) . ?
C58 C59 1.385(11) . ?
C61 H61 0.9500 . ?
C61 C60 1.362(10) . ?
C60 H60 0.9500 . ?
C60 C59 1.376(11) . ?
C7 C8 1.394(11) . ?
C7 C6 1.450(11) . ?
C57 H57 0.9500 . ?
C14 H14 0.9500 . ?
C14 C15 1.377(11) . ?
C8 H8 0.9500 . ?
C8 C9 1.366(10) . ?
C10 C9 1.413(10) . ?
O7 C52 1.367(12) . ?
O7 C55 1.437(10) . ?
C3 H3 0.9500 . ?
C3 C2 1.358(12) . ?
C3 C4 1.404(12) . ?
C54 H54 0.9500 . ?
C54 C49 1.391(11) . ?
C54 C53 1.366(11) . ?
C15 C16 1.402(12) . ?
C15 C19 1.504(11) . ?
C9 H9 0.9500 . ?
C45 H45 0.9500 . ?
C45 C44 1.370(12) . ?
C36 H36A 0.9900 . ?
C36 H36B 0.9900 . ?
C36 C35 1.550(7) . ?
C2 H2 0.9500 . ?
C5 H5 0.9500 . ?
C5 C4 1.428(12) . ?
C5 C6 1.341(12) . ?
C37 C49 1.473(12) . ?
C37 C38 1.441(11) . ?
C18 H18 0.9500 . ?
C18 C17 1.377(12) . ?
C49 C50 1.396(11) . ?
C43 C42 1.450(12) . ?
C43 C44 1.389(12) . ?
C40 C39 1.383(12) . ?
C40 C41 1.413(13) . ?
C6 H6 0.9500 . ?
C50 H50 0.9500 . ?
C50 C51 1.366(13) . ?
C38 H38 0.9500 . ?
C38 C39 1.344(12) . ?
C42 H42 0.9500 . ?
C42 C41 1.323(13) . ?
C26 H26A 0.9800 . ?
C26 H26B 0.9800 . ?
C26 H26C 0.9800 . ?
C53 H53 0.9500 . ?
C53 C52 1.389(12) . ?
C16 C17 1.393(13) . ?
C52 C51 1.391(14) . ?
C39 H39 0.9500 . ?
C41 H41 0.9500 . ?
C35 H35A 0.9900 . ?
C35 H35B 0.9900 . ?
C44 H44 0.9500 . ?
C19 H19A 0.9800 . ?
C19 H19B 0.9800 . ?
C19 H19C 0.9800 . ?
C29 H29A 0.9900 . ?
C29 H29B 0.9900 . ?
C29 C30 1.543(9) . ?
C29 O2 1.403(9) . ?
C51 H51 0.9500 . ?
O4 C33 1.420(9) . ?
O4 C32 1.383(9) . ?
C62 H62A 0.9800 . ?
C62 H62B 0.9800 . ?
C62 H62C 0.9800 . ?
C17 H17 0.9500 . ?
C33 H33A 0.9900 . ?
C33 H33B 0.9900 . ?
C33 C34 1.572(9) . ?
C30 H30A 0.9900 . ?
C30 H30B 0.9900 . ?
C30 O3 1.408(9) . ?
C32 H32A 0.9900 . ?
C32 H32B 0.9900 . ?
C32 C31 1.565(9) . ?
O2 C28 1.432(9) . ?
O3 C31 1.434(9) . ?
C34 H34A 0.9900 . ?
C34 H34B 0.9900 . ?
C34 H34C 0.9900 . ?
C34 H34D 0.9900 . ?
C34 C33A 1.508(10) . ?
C55 H55A 0.9800 . ?
C55 H55B 0.9800 . ?
C55 H55C 0.9800 . ?
C31 H31A 0.9900 . ?
C31 H31B 0.9900 . ?
C27 H27A 0.9900 . ?
C27 H27B 0.9900 . ?
C27 C28 1.528(9) . ?
C28 H28A 0.9900 . ?
C28 H28B 0.9900 . ?
O4A C32A 1.458(9) . ?
O4A C33A 1.463(10) . ?
C32A H32C 0.9900 . ?
C32A H32D 0.9900 . ?
C32A C31A 1.566(10) . ?
O3A C30A 1.429(10) . ?
O3A C31A 1.450(10) . ?
C33A H33C 0.9900 . ?
C33A H33D 0.9900 . ?
C27A H27C 0.9900 . ?
C27A H27D 0.9900 . ?
C27A C28A 1.548(10) . ?
C29A H29C 0.9900 . ?
C29A H29D 0.9900 . ?
C29A O2A 1.446(10) . ?
C29A C30A 1.554(10) . ?
O2A C28A 1.442(10) . ?
C30A H30C 0.9900 . ?
C30A H30D 0.9900 . ?
C28A H28C 0.9900 . ?
C28A H28D 0.9900 . ?
C31A H31C 0.9900 . ?
C31A H31D 0.9900 . ?

loop_
_geom_torsion_atom_site_label_1
_geom_torsion_atom_site_label_2
_geom_torsion_atom_site_label_3
_geom_torsion_atom_site_label_4
_geom_torsion
_geom_torsion_site_symmetry_1
_geom_torsion_site_symmetry_2
_geom_torsion_site_symmetry_3
_geom_torsion_site_symmetry_4
_geom_torsion_publ_flag
Cu1 N2 C11 C12 -0.6(9) . . . . ?
Cu1 N2 C11 C7 -179.7(6) . . . . ?
Cu1 N2 C10 C20 3.6(10) . . . . ?
Cu1 N2 C10 C9 -177.9(6) . . . . ?
Cu1 N4 C47 C48 1.8(9) . . . . ?
Cu1 N4 C47 C43 179.5(7) . . . . ?
Cu1 N4 C46 C56 -2.7(12) . . . . ?
Cu1 N4 C46 C45 178.9(6) . . . . ?
Cu1 N1 C12 C11 -7.9(9) . . . . ?
Cu1 N1 C12 C4 170.2(6) . . . . ?
Cu1 N1 C1 C13 11.8(11) . . . . ?
Cu1 N1 C1 C2 -165.0(6) . . . . ?
Cu1 N3 C48 C47 -2.1(9) . . . . ?
Cu1 N3 C48 C40 176.8(7) . . . . ?
Cu1 N3 C37 C49 2.8(12) . . . . ?
Cu1 N3 C37 C38 -176.4(6) . . . . ?
N2 C11 C12 N1 5.8(11) . . . . ?
N2 C11 C12 C4 -172.3(7) . . . . ?
N2 C11 C7 C8 -3.5(12) . . . . ?
N2 C11 C7 C6 173.8(7) . . . . ?
N2 C10 C9 C8 0.0(12) . . . . ?
N4 C47 C48 N3 0.3(12) . . . . ?
N4 C47 C48 C40 -178.7(7) . . . . ?
N4 C47 C43 C42 -179.1(8) . . . . ?
N4 C47 C43 C44 2.2(14) . . . . ?
N4 C46 C45 C44 1.9(14) . . . . ?
O6 C36 C35 O5 83.9(9) . . . . ?
N1 C12 C4 C3 -2.9(12) . . . . ?
N1 C12 C4 C5 177.4(8) . . . . ?
N1 C1 C2 C3 -2.8(14) . . . . ?
N3 C48 C40 C39 -0.3(13) . . . . ?
N3 C48 C40 C41 177.9(8) . . . . ?
N3 C37 C49 C54 30.2(13) . . . . ?
N3 C37 C49 C50 -149.3(8) . . . . ?
N3 C37 C38 C39 2.2(14) . . . . ?
O5 C34 C33A O4A 92.9(16) . . . . ?
C20 C10 C9 C8 178.4(8) . . . . ?
C11 N2 C10 C20 179.2(7) . . . . ?
C11 N2 C10 C9 -2.3(11) . . . . ?
C11 C12 C4 C3 175.2(7) . . . . ?
C11 C12 C4 C5 -4.6(12) . . . . ?
C11 C7 C8 C9 1.0(12) . . . . ?
C11 C7 C6 C5 1.7(13) . . . . ?
C12 N1 C1 C13 177.3(7) . . . . ?
C12 N1 C1 C2 0.5(12) . . . . ?
C12 C11 C7 C8 177.4(8) . . . . ?
C12 C11 C7 C6 -5.2(12) . . . . ?
O1 C16 C17 C18 -177.8(9) . . . . ?
O1 C27 C28 O2 -83.5(15) . . . . ?
O1 C27A C28A O2A -92.7(18) . . . . ?
C47 N4 C46 C56 175.1(7) . . . . ?
C47 N4 C46 C45 -3.3(12) . . . . ?
C47 C48 C40 C39 178.6(8) . . . . ?
C47 C48 C40 C41 -3.2(13) . . . . ?
C47 C43 C42 C41 -1.1(15) . . . . ?
C47 C43 C44 C45 -3.6(14) . . . . ?
C25 C20 C21 C22 -1.8(12) . . . . ?
C25 C20 C10 N2 50.5(11) . . . . ?
C25 C20 C10 C9 -128.0(9) . . . . ?
C25 C24 C23 O6 177.6(8) . . . . ?
C25 C24 C23 C22 -3.0(13) . . . . ?
C56 C46 C45 C44 -176.5(8) . . . . ?
C56 C61 C60 C59 0.0(13) . . . . ?
C21 C20 C25 C24 0.2(12) . . . . ?
C21 C20 C10 N2 -122.1(8) . . . . ?
C21 C20 C10 C9 59.4(11) . . . . ?
C21 C22 C23 O6 -179.1(7) . . . . ?
C21 C22 C23 C24 1.4(14) . . . . ?
C13 C1 C2 C3 -179.4(8) . . . . ?
C13 C14 C15 C16 3.4(13) . . . . ?
C13 C14 C15 C19 -177.8(8) . . . . ?
C13 C18 C17 C16 1.1(15) . . . . ?
C48 N3 C37 C49 176.6(8) . . . . ?
C48 N3 C37 C38 -2.6(12) . . . . ?
C48 C47 C43 C42 -1.4(13) . . . . ?
C48 C47 C43 C44 179.8(8) . . . . ?
C48 C40 C39 C38 -0.1(15) . . . . ?
C48 C40 C41 C42 0.7(16) . . . . ?
C46 N4 C47 C48 -176.4(7) . . . . ?
C46 N4 C47 C43 1.3(12) . . . . ?
C46 C56 C61 C60 175.5(8) . . . . ?
C46 C56 C57 C58 -176.0(8) . . . . ?
C46 C45 C44 C43 1.7(15) . . . . ?
C1 N1 C12 C11 -175.7(7) . . . . ?
C1 N1 C12 C4 2.4(12) . . . . ?
C1 C13 C14 C15 -169.4(8) . . . . ?
C1 C13 C18 C17 167.2(9) . . . . ?
C61 C56 C46 N4 -134.0(8) . . . . ?
C61 C56 C46 C45 44.5(11) . . . . ?
C61 C56 C57 C58 -0.5(12) . . . . ?
C61 C60 C59 O8 -179.8(8) . . . . ?
C61 C60 C59 C58 0.7(14) . . . . ?
C23 O6 C36 C35 -178.9(7) . . . . ?
C23 C24 C25 C20 2.2(13) . . . . ?
C23 C22 C21 C20 1.0(13) . . . . ?
C7 C11 C12 N1 -175.0(7) . . . . ?
C7 C11 C12 C4 6.8(12) . . . . ?
C7 C8 C9 C10 0.6(13) . . . . ?
C57 C56 C46 N4 41.3(12) . . . . ?
C57 C56 C46 C45 -140.2(8) . . . . ?
C57 C56 C61 C60 -0.1(12) . . . . ?
C57 C58 C59 O8 179.3(8) . . . . ?
C57 C58 C59 C60 -1.3(13) . . . . ?
C14 C13 C1 N1 41.4(11) . . . . ?
C14 C13 C1 C2 -141.9(9) . . . . ?
C14 C13 C18 C17 -3.8(13) . . . . ?
C14 C15 C16 O1 175.4(8) . . . . ?
C14 C15 C16 C17 -6.2(15) . . . . ?
C8 C7 C6 C5 178.8(9) . . . . ?
C59 C58 C57 C56 1.2(13) . . . . ?
C10 N2 C11 C12 -176.8(7) . . . . ?
C10 N2 C11 C7 4.1(11) . . . . ?
C10 C20 C25 C24 -172.7(7) . . . . ?
C10 C20 C21 C22 171.1(8) . . . . ?
O7 C52 C51 C50 -179.5(10) . . . . ?
C54 C49 C50 C51 0.7(15) . . . . ?
C54 C53 C52 O7 -179.7(9) . . . . ?
C54 C53 C52 C51 1.4(16) . . . . ?
C15 C16 C17 C18 4.0(16) . . . . ?
C36 O6 C23 C24 6.6(13) . . . . ?
C36 O6 C23 C22 -172.9(7) . . . . ?
C2 C3 C4 C12 0.5(13) . . . . ?
C2 C3 C4 C5 -179.8(9) . . . . ?
C37 N3 C48 C47 -177.2(8) . . . . ?
C37 N3 C48 C40 1.7(12) . . . . ?
C37 C49 C50 C51 -179.8(9) . . . . ?
C37 C38 C39 C40 -0.8(16) . . . . ?
C18 C13 C1 N1 -129.3(8) . . . . ?
C18 C13 C1 C2 47.4(12) . . . . ?
C18 C13 C14 C15 1.4(13) . . . . ?
C49 C54 C53 C52 -1.1(15) . . . . ?
C49 C37 C38 C39 -176.9(9) . . . . ?
C49 C50 C51 C52 -0.4(17) . . . . ?
C43 C47 C48 N3 -177.5(8) . . . . ?
C43 C47 C48 C40 3.5(12) . . . . ?
C43 C42 C41 C40 1.4(17) . . . . ?
C4 C3 C2 C1 2.3(14) . . . . ?
C4 C5 C6 C7 0.5(15) . . . . ?
C6 C7 C8 C9 -176.1(8) . . . . ?
C6 C5 C4 C12 1.0(14) . . . . ?
C6 C5 C4 C3 -178.7(9) . . . . ?
C38 C37 C49 C54 -150.6(9) . . . . ?
C38 C37 C49 C50 29.9(13) . . . . ?
C42 C43 C44 C45 177.7(9) . . . . ?
C26 C22 C21 C20 -178.2(8) . . . . ?
C26 C22 C23 O6 0.1(13) . . . . ?
C26 C22 C23 C24 -179.4(8) . . . . ?
C53 C54 C49 C37 -179.5(9) . . . . ?
C53 C54 C49 C50 0.0(14) . . . . ?
C53 C52 C51 C50 -0.7(17) . . . . ?
C16 O1 C27 C28 -174.3(10) . . . . ?
C16 O1 C27A C28A 168.9(10) . . . . ?
C39 C40 C41 C42 178.8(11) . . . . ?
C41 C40 C39 C38 -178.2(10) . . . . ?
C35 O5 C34 C33 -174.1(9) . . . . ?
C35 O5 C34 C33A 158.6(7) . . . . ?
C44 C43 C42 C41 177.6(10) . . . . ?
C19 C15 C16 O1 -3.4(13) . . . . ?
C19 C15 C16 C17 175.0(9) . . . . ?
C29 C30 O3 C31 177.3(14) . . . . ?
C29 O2 C28 C27 82.6(16) . . . . ?
O4 C33 C34 O5 158.7(10) . . . . ?
O4 C32 C31 O3 -67.0(17) . . . . ?
C62 O8 C59 C58 -8.4(13) . . . . ?
C62 O8 C59 C60 172.1(8) . . . . ?
C33 O4 C32 C31 165.1(13) . . . . ?
C30 C29 O2 C28 147.4(14) . . . . ?
C30 O3 C31 C32 171.5(14) . . . . ?
C32 O4 C33 C34 164.0(11) . . . . ?
O2 C29 C30 O3 -179.0(15) . . . . ?
C34 O5 C35 C36 86.9(9) . . . . ?
C55 O7 C52 C53 175.1(9) . . . . ?
C55 O7 C52 C51 -6.0(17) . . . . ?
C27 O1 C16 C15 177.4(10) . . . . ?
C27 O1 C16 C17 -0.9(15) . . . . ?
O4A C32A C31A O3A -61(2) . . . . ?
C32A O4A C33A C34 148.4(16) . . . . ?
C33A O4A C32A C31A -96.6(18) . . . . ?
C27A O1 C16 C15 -149.8(13) . . . . ?
C27A O1 C16 C17 31.9(18) . . . . ?
C29A O2A C28A C27A -175.4(17) . . . . ?
O2A C29A C30A O3A 79.5(19) . . . . ?
C30A O3A C31A C32A 179.3(19) . . . . ?
C30A C29A O2A C28A -176.0(16) . . . . ?
C31A O3A C30A C29A 155.6(19) . . . . ?
